data_8101287
loop_
_publ_author_name
'\.Inge\,c \,Sebnem Kandil'
'Soylu, H\useyin'
'Engin, Kendi'
'Do\(gruer, Deniz S.'
'\,Sahin, M. Fethi '

_publ_section_title
;
Crystal structure of 1-[2-[6-(4-methoxyphenyl)-3(2H)-pyridazinone-
2-yl]-acetyl]-4-(3-chlorophenyl)piperazine, C~23~H~23~ClN4O~3~
;
_journal_issue 3
_journal_name_full 'Zeitschrift f\"ur Kristallographie - New Crystal Structures'
_journal_page_first 433
_journal_page_last 434
_journal_volume 215
_journal_year 2000
_chemical_formula_moiety 'C23 H23 Cl N4 O3'
_chemical_formula_sum 'C23 H23 Cl N4 O3'
_chemical_formula_weight 438.90
_space_group_IT_number 2
_symmetry_cell_setting triclinic
_symmetry_space_group_name_Hall '-P 1'
_symmetry_space_group_name_H-M 'P -1'
_cell_angle_alpha 69.161(9)
_cell_angle_beta 70.761(5)
_cell_angle_gamma 72.90(1)
_cell_formula_units_Z 2
_cell_length_a 10.044(1)
_cell_length_b 10.955(2)
_cell_length_c 11.450(2)
_cell_measurement_temperature 293(2)
_cell_volume 1089.1(2)
_exptl_crystal_density_diffrn 1.338
_cod_database_code 8101287

loop_
_symmetry_equiv_pos_as_xyz
x,y,z
-x,-y,-z

loop_
_atom_site_label
_atom_site_type_symbol
_atom_site_fract_x
_atom_site_fract_y
_atom_site_fract_z
_atom_site_U_iso_or_equiv
_atom_site_adp_type
_atom_site_occupancy
_atom_site_calc_flag
_atom_site_refinement_flags
_atom_site_disorder_assembly
_atom_site_disorder_group
Cl1 Cl 0.1139(1) 0.5969(1) 0.5139(1) 0.0851(4) Uani 1 d . . .
C1 C 0.5535(6) 1.5425(6) 1.2971(6) 0.095(2) Uani 1 d . . .
C2 C 0.4788(4) 1.4268(4) 1.1962(3) 0.0561(8) Uani 1 d . . .
C3 C 0.3359(4) 1.4877(4) 1.2292(4) 0.0616(9) Uani 1 d . . .
C4 C 0.2333(4) 1.4596(4) 1.1909(4) 0.0581(8) Uani 1 d . . .
C5 C 0.2712(4) 1.3697(3) 1.1204(3) 0.0510(8) Uani 1 d . . .
C6 C 0.4172(4) 1.3106(4) 1.0864(3) 0.0558(8) Uani 1 d . . .
C7 C 0.5182(4) 1.3385(4) 1.1226(4) 0.0595(9) Uani 1 d . . .
C8 C 0.1622(4) 1.3317(3) 1.0863(3) 0.0497(7) Uani 1 d . . .
C9 C 0.0099(4) 1.3736(4) 1.1354(3) 0.0561(8) Uani 1 d . . .
C10 C -0.0829(4) 1.3286(4) 1.1071(4) 0.0624(9) Uani 1 d . . .
C11 C -0.0332(4) 1.2382(4) 1.0295(3) 0.0573(8) Uani 1 d . . .
C12 C 0.1809(5) 1.1240(4) 0.9005(4) 0.0560(8) Uani 1 d . . .
C13 C 0.1940(4) 1.2066(3) 0.7605(3) 0.0551(8) Uani 1 d . . .
C14 C 0.2932(7) 1.2067(5) 0.5341(4) 0.078(1) Uani 1 d . . .
C15 C 0.2340(7) 1.1419(4) 0.4722(4) 0.072(1) Uani 1 d . . .
C16 C 0.2706(5) 0.9328(4) 0.6411(4) 0.0607(9) Uani 1 d . . .
C17 C 0.3343(5) 0.9997(4) 0.6986(4) 0.066(1) Uani 1 d . . .
C18 C 0.2484(4) 0.9315(4) 0.4363(3) 0.0595(9) Uani 1 d . . .
C19 C 0.2522(6) 0.9874(5) 0.3049(4) 0.082(1) Uani 1 d . . .
C20 C 0.2117(7) 0.9246(5) 0.2409(5) 0.093(2) Uani 1 d . . .
C21 C 0.1663(6) 0.8050(4) 0.3023(5) 0.077(1) Uani 1 d . . .
C22 C 0.1668(4) 0.7495(4) 0.4292(4) 0.0638(9) Uani 1 d . . .
C23 C 0.2059(4) 0.8096(4) 0.4970(4) 0.0614(9) Uani 1 d . . .
N1 N 0.2101(3) 1.2530(3) 1.0124(3) 0.0534(7) Uani 1 d . . .
N2 N 0.1142(3) 1.2088(3) 0.9858(3) 0.0538(7) Uani 1 d . . .
N3 N 0.2708(4) 1.1415(3) 0.6718(3) 0.0683(9) Uani 1 d . . .
N4 N 0.2883(3) 0.9964(3) 0.5018(3) 0.0583(7) Uani 1 d . . .
O1 O 0.5861(3) 1.4460(3) 1.2319(3) 0.0769(8) Uani 1 d . . .
O2 O -0.1115(3) 1.1886(3) 1.0036(3) 0.0748(8) Uani 1 d . . .
O3 O 0.1379(3) 1.3245(3) 0.7322(3) 0.0711(8) Uani 1 d . . .
H1A H 0.5148 1.6277 1.2450 0.142 Uiso 1 calc R . .
H1B H 0.6396 1.5475 1.3130 0.142 Uiso 1 calc R . .
H1C H 0.4839 1.5182 1.3777 0.142 Uiso 1 calc R . .
H3 H 0.300(4) 1.541(4) 1.282(4) 0.06(1) Uiso 1 d . . .
H4 H 0.134(5) 1.508(5) 1.210(4) 0.08(1) Uiso 1 d . . .
H6 H 0.4457 1.2508 1.0378 0.067 Uiso 1 calc R . .
H7 H 0.6144 1.2983 1.0981 0.071 Uiso 1 calc R . .
H9 H -0.024(4) 1.439(4) 1.179(4) 0.049(9) Uiso 1 d . . .
H10 H -0.184(4) 1.360(4) 1.130(4) 0.06(1) Uiso 1 d . . .
H12A H 0.277(4) 1.079(4) 0.919(4) 0.05(1) Uiso 1 d . . .
H12B H 0.127(4) 1.073(4) 0.917(4) 0.05(1) Uiso 1 d . . .
H14A H 0.255(5) 1.296(5) 0.521(4) 0.07(1) Uiso 1 d . . .
H14B H 0.392(5) 1.203(4) 0.494(4) 0.06(1) Uiso 1 d . . .
H15A H 0.143(6) 1.154(5) 0.505(5) 0.08(2) Uiso 1 d . . .
H15B H 0.256(5) 1.181(5) 0.389(5) 0.07(1) Uiso 1 d . . .
H16A H 0.321(4) 0.840(4) 0.657(4) 0.052(9) Uiso 1 d . . .
H16B H 0.167(5) 0.939(4) 0.684(4) 0.06(1) Uiso 1 d . . .
H17A H 0.3165 0.9589 0.7912 0.079 Uiso 1 calc R . .
H17B H 0.4376 0.9876 0.6624 0.079 Uiso 1 calc R . .
H19 H 0.262(7) 1.076(6) 0.267(6) 0.11(2) Uiso 1 d . . .
H20 H 0.2150 0.9640 0.1537 0.112 Uiso 1 calc R . .
H21 H 0.1367 0.7643 0.2591 0.092 Uiso 1 calc R . .
H23 H 0.200(5) 0.771(4) 0.583(5) 0.07(1) Uiso 1 d . . .

loop_
_atom_site_aniso_label
_atom_site_aniso_U_11
_atom_site_aniso_U_22
_atom_site_aniso_U_33
_atom_site_aniso_U_23
_atom_site_aniso_U_13
_atom_site_aniso_U_12
Cl1 0.1119(9) 0.0694(7) 0.0755(7) -0.0284(5) -0.0032(6) -0.0340(6)
C1 0.081(3) 0.121(4) 0.117(4) -0.066(4) -0.036(3) -0.019(3)
C2 0.055(2) 0.061(2) 0.055(2) -0.018(2) -0.014(2) -0.014(2)
C3 0.064(2) 0.067(2) 0.063(2) -0.035(2) -0.012(2) -0.010(2)
C4 0.054(2) 0.063(2) 0.062(2) -0.030(2) -0.011(2) -0.009(2)
C5 0.055(2) 0.053(2) 0.044(2) -0.010(2) -0.012(1) -0.014(1)
C6 0.057(2) 0.055(2) 0.055(2) -0.020(2) -0.010(2) -0.010(2)
C7 0.052(2) 0.061(2) 0.064(2) -0.021(2) -0.013(2) -0.008(2)
C8 0.055(2) 0.050(2) 0.042(2) -0.012(1) -0.009(1) -0.012(1)
C9 0.055(2) 0.060(2) 0.053(2) -0.020(2) -0.008(2) -0.014(2)
C10 0.049(2) 0.071(2) 0.066(2) -0.023(2) -0.004(2) -0.016(2)
C11 0.062(2) 0.058(2) 0.052(2) -0.008(2) -0.016(2) -0.022(2)
C12 0.065(2) 0.053(2) 0.056(2) -0.018(2) -0.017(2) -0.016(2)
C13 0.066(2) 0.051(2) 0.053(2) -0.015(1) -0.015(2) -0.018(2)
C14 0.118(4) 0.054(2) 0.050(2) -0.012(2) 0.000(2) -0.025(2)
C15 0.102(4) 0.050(2) 0.049(2) -0.005(2) -0.013(2) -0.011(2)
C16 0.075(2) 0.049(2) 0.051(2) -0.009(2) -0.017(2) -0.008(2)
C17 0.078(2) 0.060(2) 0.058(2) -0.019(2) -0.020(2) -0.003(2)
C18 0.068(2) 0.053(2) 0.049(2) -0.011(2) -0.012(2) -0.008(2)
C19 0.127(4) 0.060(2) 0.056(2) -0.002(2) -0.031(2) -0.025(2)
C20 0.151(5) 0.073(3) 0.058(2) -0.006(2) -0.046(3) -0.019(3)
C21 0.100(3) 0.062(2) 0.072(3) -0.019(2) -0.036(2) -0.007(2)
C22 0.071(2) 0.054(2) 0.063(2) -0.017(2) -0.014(2) -0.010(2)
C23 0.076(2) 0.056(2) 0.045(2) -0.011(2) -0.011(2) -0.011(2)
N1 0.056(2) 0.056(2) 0.049(2) -0.013(1) -0.013(1) -0.013(1)
N2 0.062(2) 0.055(2) 0.048(2) -0.016(1) -0.013(1) -0.017(1)
N3 0.093(2) 0.053(2) 0.052(2) -0.015(1) -0.009(2) -0.016(2)
N4 0.069(2) 0.052(2) 0.048(2) -0.009(1) -0.012(1) -0.014(1)
O1 0.062(2) 0.096(2) 0.092(2) -0.048(2) -0.024(1) -0.011(1)
O2 0.071(2) 0.081(2) 0.087(2) -0.030(2) -0.021(1) -0.027(1)
O3 0.097(2) 0.052(2) 0.060(2) -0.016(1) -0.018(1) -0.012(1)

loop_
_geom_bond_atom_site_label_1
_geom_bond_atom_site_label_2
_geom_bond_distance
_geom_bond_site_symmetry_2
_geom_bond_publ_flag
Cl1 C22 1.746(4) . yes
C1 O1 1.407(6) . yes
C1 H1A 0.9600 . no
C1 H1B 0.9600 . no
C1 H1C 0.9600 . no
C2 O1 1.363(4) . yes
C2 C3 1.381(5) . no
C2 C7 1.391(5) . no
C3 C4 1.390(5) . no
C3 H3 0.90(4) . no
C4 C5 1.381(5) . no
C4 H4 0.97(5) . no
C5 C6 1.403(5) . no
C5 C8 1.480(5) . no
C6 C7 1.358(5) . no
C6 H6 0.9300 . no
C7 H7 0.9300 . no
C8 N1 1.303(4) . yes
C8 C9 1.438(5) . no
C9 C10 1.342(5) . no
C9 H9 0.94(4) . no
C10 C11 1.436(5) . no
C10 H10 0.95(4) . no
C11 O2 1.233(4) . yes
C11 N2 1.375(5) . yes
C12 N2 1.454(4) . yes
C12 C13 1.518(5) . yes
C12 H12A 1.00(4) . no
C12 H12B 0.82(4) . no
C13 O3 1.218(4) . yes
C13 N3 1.346(5) . yes
C14 N3 1.451(5) . yes
C14 C15 1.499(7) . no
C14 H14A 0.91(5) . no
C14 H14B 0.94(4) . no
C15 N4 1.476(5) . no
C15 H15A 0.86(5) . no
C15 H15B 0.87(5) . no
C16 N4 1.468(5) . no
C16 C17 1.509(6) . no
C16 H16A 0.97(4) . no
C16 H16B 0.98(4) . no
C17 N3 1.456(5) . yes
C17 H17A 0.9700 . no
C17 H17B 0.9700 . no
C18 C23 1.389(5) . no
C18 C19 1.400(5) . no
C18 N4 1.404(5) . yes
C19 C20 1.378(7) . no
C19 H19 0.93(6) . no
C20 C21 1.379(7) . no
C20 H20 0.9300 . no
C21 C22 1.363(6) . no
C21 H21 0.9300 . no
C22 C23 1.381(6) . no
C23 H23 0.91(5) . no
N1 N2 1.352(4) . yes

loop_
_cod_related_entry_id
_cod_related_entry_database
_cod_related_entry_code
1 ChemSpider 8750426
